data_1555382
loop_
_publ_author_name
'Chung, Tsai-Wen'
'Narhe, Bharat D.'
'Lin, Chun-Cheng'
'Sun, Chung-Ming'

_publ_section_title
;
 Multicomponent Synthesis of Functionalized Tetrahydroacridinones:
 Insights into a Mechanistic Route.
;
_journal_issue 21
_journal_name_full 'Organic letters'
_journal_page_first 5368
_journal_page_last 5371
_journal_paper_doi 10.1021/acs.orglett.5b02705
_journal_volume 17
_journal_year 2015
_chemical_formula_sum 'C24 H22 N2 O'
_chemical_formula_weight 354.43
_space_group_crystal_system monoclinic
_space_group_IT_number 14
_space_group_name_Hall '-P 2ybc'
_space_group_name_H-M_alt 'P 1 21/c 1'
_atom_sites_solution_hydrogens geom
_audit_creation_method SHELXL-2014/6
_cell_angle_alpha 90
_cell_angle_beta 107.202(2)
_cell_angle_gamma 90
_cell_formula_units_Z 4
_cell_length_a 17.6141(8)
_cell_length_b 8.5636(4)
_cell_length_c 12.8104(6)
_cell_measurement_reflns_used 4175
_cell_measurement_temperature 100(2)
_cell_measurement_theta_max 26.3777
_cell_measurement_theta_min 2.9032
_cell_volume 1845.89(15)
_computing_cell_refinement 'SAINT V8.34A (Bruker AXS Inc., 2013)'
_computing_data_collection 'APEX2 (Bruker AXS, 2010)'
_computing_data_reduction 'SAINT V8.34A (Bruker AXS Inc., 2013)'
_computing_molecular_graphics 'SHELXTL (Sheldrick, 2008)'
_computing_publication_material SHELXTL
_computing_structure_refinement 'SHELXL-2014/6 (Sheldrick, 2014)'
_diffrn_ambient_temperature 100(2)
_diffrn_detector_area_resol_mean 8.3333
_diffrn_measured_fraction_theta_full 0.996
_diffrn_measured_fraction_theta_max 0.990
_diffrn_measurement_device_type 'Bruker APEX-II CCD'
_diffrn_measurement_method '\f and \w scans'
_diffrn_radiation_type MoK\a
_diffrn_radiation_wavelength 0.71073
_diffrn_reflns_av_R_equivalents 0.0358
_diffrn_reflns_av_unetI/netI 0.0347
_diffrn_reflns_Laue_measured_fraction_full 0.996
_diffrn_reflns_Laue_measured_fraction_max 0.990
_diffrn_reflns_limit_h_max 22
_diffrn_reflns_limit_h_min -21
_diffrn_reflns_limit_k_max 10
_diffrn_reflns_limit_k_min -10
_diffrn_reflns_limit_l_max 11
_diffrn_reflns_limit_l_min -16
_diffrn_reflns_number 14611
_diffrn_reflns_point_group_measured_fraction_full 0.996
_diffrn_reflns_point_group_measured_fraction_max 0.990
_diffrn_reflns_theta_full 25.242
_diffrn_reflns_theta_max 26.473
_diffrn_reflns_theta_min 1.210
_exptl_absorpt_coefficient_mu 0.078
_exptl_absorpt_correction_T_max 0.9485
_exptl_absorpt_correction_T_min 0.8682
_exptl_absorpt_correction_type multi-scan
_exptl_absorpt_process_details 'SADABS V2014/4 (Bruker AXS Inc.)'
_exptl_crystal_colour Yellow
_exptl_crystal_density_diffrn 1.275
_exptl_crystal_density_meas ?
_exptl_crystal_density_method 'not measured'
_exptl_crystal_description Lump
_exptl_crystal_F_000 752
_exptl_crystal_size_max 0.25
_exptl_crystal_size_mid 0.20
_exptl_crystal_size_min 0.20
_refine_diff_density_max 0.495
_refine_diff_density_min -0.573
_refine_diff_density_rms 0.208
_refine_ls_extinction_method none
_refine_ls_goodness_of_fit_ref 1.166
_refine_ls_hydrogen_treatment constr
_refine_ls_matrix_type full
_refine_ls_number_parameters 246
_refine_ls_number_reflns 3781
_refine_ls_number_restraints 0
_refine_ls_restrained_S_all 1.166
_refine_ls_R_factor_all 0.0631
_refine_ls_R_factor_gt 0.0430
_refine_ls_shift/su_max 0.000
_refine_ls_shift/su_mean 0.000
_refine_ls_structure_factor_coef Fsqd
_refine_ls_weighting_details 'w=1/[\s^2^(Fo^2^)+(0.1070P)^2^+0.0105P] where P=(Fo^2^+2Fc^2^)/3'
_refine_ls_weighting_scheme calc
_refine_ls_wR_factor_gt 0.1340
_refine_ls_wR_factor_ref 0.1675
_reflns_Friedel_coverage 0.000
_reflns_number_gt 3081
_reflns_number_total 3781
_reflns_threshold_expression 'I > 2\s(I)'
_cod_data_source_file ol5b02705_si_007.cif
_cod_data_source_block 141019LT
_cod_depositor_comments
;
The following automatic conversions were performed:

data item '_exptl_crystal_density_meas' value 'not measured' was
changed to '?' -- the value is perceived as not measured.

Automatic conversion script
Id: cif_fix_values 6909 2019-04-08 15:41:33Z antanas 
;
_cod_original_sg_symbol_H-M 'P 21/c'
_cod_database_code 1555382
_shelx_space_group_comment
;
The symmetry employed for this shelxl refinement is uniquely defined
by the following loop, which should always be used as a source of
symmetry information in preference to the above space-group names.
They are only intended as comments.
;
_shelxl_version_number 2014/6

loop_
_space_group_symop_operation_xyz
'x, y, z'
'-x, y+1/2, -z+1/2'
'-x, -y, -z'
'x, -y-1/2, z-1/2'

loop_
_atom_site_label
_atom_site_type_symbol
_atom_site_fract_x
_atom_site_fract_y
_atom_site_fract_z
_atom_site_U_iso_or_equiv
_atom_site_adp_type
_atom_site_occupancy
_atom_site_site_symmetry_order
_atom_site_calc_flag
_atom_site_refinement_flags_posn
_atom_site_refinement_flags_adp
O1 O 0.30158(6) 0.91557(13) 1.00585(8) 0.0178(3) Uani 1 1 d . .
N1 N -0.00001(7) 0.29529(15) 0.54997(10) 0.0171(3) Uani 1 1 d . .
N2 N 0.24818(7) 0.58296(15) 0.69830(10) 0.0152(3) Uani 1 1 d . .
H4 H 0.2664 0.5429 0.6471 0.018 Uiso 1 1 calc R U
C1 C 0.02459(9) 0.25028(19) 0.46722(12) 0.0187(4) Uani 1 1 d . .
H1 H -0.0084 0.1807 0.4156 0.022 Uiso 1 1 calc R U
C2 C 0.04872(9) 0.39355(18) 0.62547(12) 0.0152(3) Uani 1 1 d . .
C3 C 0.02258(9) 0.44622(18) 0.71330(12) 0.0156(3) Uani 1 1 d . .
H3 H -0.0283 0.4159 0.7176 0.019 Uiso 1 1 calc R U
C4 C 0.06967(9) 0.54029(18) 0.79209(12) 0.0157(3) Uani 1 1 d . .
H22 H 0.0506 0.5766 0.8498 0.019 Uiso 1 1 calc R U
C5 C 0.14674(8) 0.58500(17) 0.78947(12) 0.0140(3) Uani 1 1 d . .
C6 C 0.20061(9) 0.67445(18) 0.88662(12) 0.0142(3) Uani 1 1 d . .
H5 H 0.1699 0.7650 0.9025 0.017 Uiso 1 1 calc R U
C7 C 0.22295(8) 0.56847(18) 0.98685(12) 0.0157(4) Uani 1 1 d . .
C8 C 0.18295(9) 0.58018(19) 1.06531(12) 0.0193(4) Uani 1 1 d . .
H9 H 0.1430 0.6576 1.0576 0.023 Uiso 1 1 calc R U
C9 C 0.20052(10) 0.4803(2) 1.15474(13) 0.0259(4) Uani 1 1 d . .
H8 H 0.1727 0.4896 1.2076 0.031 Uiso 1 1 calc R U
C10 C 0.25862(10) 0.3672(2) 1.16673(13) 0.0278(4) Uani 1 1 d . .
H2 H 0.2708 0.2989 1.2279 0.033 Uiso 1 1 calc R U
C11 C 0.17237(8) 0.53886(17) 0.70309(12) 0.0137(3) Uani 1 1 d . .
C12 C 0.29401(9) 0.68599(17) 0.77082(12) 0.0142(3) Uani 1 1 d . .
C13 C 0.36706(8) 0.73981(19) 0.74395(12) 0.0153(4) Uani 1 1 d . .
H18 H 0.3518 0.8210 0.6865 0.018 Uiso 1 1 calc R U
H19 H 0.3896 0.6507 0.7138 0.018 Uiso 1 1 calc R U
C14 C 0.43130(9) 0.80616(18) 0.84234(12) 0.0161(4) Uani 1 1 d . .
C15 C 0.39056(9) 0.92332(19) 0.89799(12) 0.0172(4) Uani 1 1 d . .
H10 H 0.4299 0.9612 0.9656 0.021 Uiso 1 1 calc R U
H11 H 0.3732 1.0142 0.8490 0.021 Uiso 1 1 calc R U
C16 C 0.31930(9) 0.85863(18) 0.92708(12) 0.0151(3) Uani 1 1 d . .
C17 C 0.27280(8) 0.73785(18) 0.85925(11) 0.0140(3) Uani 1 1 d . .
C18 C 0.29912(10) 0.3539(2) 1.08904(14) 0.0261(4) Uani 1 1 d . .
H6 H 0.3392 0.2767 1.0972 0.031 Uiso 1 1 calc R U
C19 C 0.28110(9) 0.45351(19) 0.99955(13) 0.0205(4) Uani 1 1 d . .
H7 H 0.3087 0.4433 0.9464 0.025 Uiso 1 1 calc R U
C20 C 0.49374(9) 0.8883(2) 0.80038(13) 0.0218(4) Uani 1 1 d . .
H12 H 0.5366 0.9276 0.8625 0.033 Uiso 1 1 calc R U
H14 H 0.4690 0.9757 0.7532 0.033 Uiso 1 1 calc R U
H13 H 0.5156 0.8141 0.7586 0.033 Uiso 1 1 calc R U
C21 C 0.47076(9) 0.6782(2) 0.92327(13) 0.0215(4) Uani 1 1 d . .
H15 H 0.5123 0.7242 0.9840 0.032 Uiso 1 1 calc R U
H16 H 0.4944 0.6003 0.8863 0.032 Uiso 1 1 calc R U
H17 H 0.4308 0.6279 0.9514 0.032 Uiso 1 1 calc R U
C22 C 0.12380(8) 0.44367(17) 0.61727(12) 0.0142(3) Uani 1 1 d . .
C23 C 0.14559(9) 0.39485(18) 0.52442(12) 0.0166(4) Uani 1 1 d . .
H21 H 0.1941 0.4293 0.5141 0.020 Uiso 1 1 calc R U
C24 C 0.09645(9) 0.29824(18) 0.44999(12) 0.0176(4) Uani 1 1 d . .
H20 H 0.1104 0.2638 0.3876 0.021 Uiso 1 1 calc R U

loop_
_atom_site_aniso_label
_atom_site_aniso_U_11
_atom_site_aniso_U_22
_atom_site_aniso_U_33
_atom_site_aniso_U_23
_atom_site_aniso_U_13
_atom_site_aniso_U_12
O1 0.0219(6) 0.0188(6) 0.0141(6) -0.0022(4) 0.0076(4) 0.0014(5)
N1 0.0185(7) 0.0171(7) 0.0144(7) 0.0009(5) 0.0030(5) -0.0008(5)
N2 0.0161(7) 0.0163(7) 0.0155(7) -0.0029(5) 0.0082(5) -0.0010(5)
C1 0.0211(8) 0.0168(8) 0.0161(8) -0.0010(6) 0.0022(6) -0.0013(6)
C2 0.0158(8) 0.0141(8) 0.0144(7) 0.0039(6) 0.0024(6) 0.0015(6)
C3 0.0135(7) 0.0184(8) 0.0154(8) 0.0042(6) 0.0051(6) 0.0008(6)
C4 0.0168(8) 0.0164(8) 0.0151(7) 0.0037(6) 0.0067(6) 0.0026(6)
C5 0.0157(7) 0.0126(8) 0.0134(7) 0.0025(6) 0.0040(6) 0.0017(6)
C6 0.0150(7) 0.0155(8) 0.0131(8) -0.0005(6) 0.0058(6) 0.0010(6)
C7 0.0156(8) 0.0158(8) 0.0139(8) -0.0006(6) 0.0015(6) -0.0052(6)
C8 0.0196(8) 0.0221(9) 0.0159(8) -0.0035(6) 0.0048(6) -0.0067(6)
C9 0.0313(9) 0.0309(10) 0.0155(8) -0.0024(7) 0.0069(7) -0.0148(8)
C10 0.0328(10) 0.0261(10) 0.0178(8) 0.0067(7) -0.0029(7) -0.0135(8)
C11 0.0143(7) 0.0114(8) 0.0154(8) 0.0026(6) 0.0042(6) 0.0009(6)
C12 0.0160(8) 0.0135(8) 0.0124(7) 0.0022(6) 0.0031(6) 0.0011(6)
C13 0.0169(8) 0.0188(8) 0.0123(7) -0.0021(6) 0.0074(6) -0.0006(6)
C14 0.0154(8) 0.0190(8) 0.0148(8) -0.0013(6) 0.0057(6) -0.0022(6)
C15 0.0200(8) 0.0175(8) 0.0143(8) -0.0020(6) 0.0054(6) -0.0043(6)
C16 0.0167(8) 0.0161(8) 0.0119(7) 0.0033(6) 0.0033(6) 0.0036(6)
C17 0.0148(7) 0.0147(8) 0.0131(8) 0.0018(6) 0.0050(6) 0.0016(6)
C18 0.0193(8) 0.0210(9) 0.0306(9) 0.0062(7) -0.0037(7) -0.0032(7)
C19 0.0177(8) 0.0213(9) 0.0221(8) 0.0018(7) 0.0053(6) -0.0033(6)
C20 0.0203(8) 0.0279(9) 0.0191(8) -0.0045(7) 0.0088(6) -0.0059(7)
C21 0.0184(8) 0.0259(9) 0.0200(8) -0.0004(7) 0.0054(7) 0.0023(7)
C22 0.0156(8) 0.0119(8) 0.0148(8) 0.0033(6) 0.0039(6) 0.0029(6)
C23 0.0176(8) 0.0155(8) 0.0172(8) 0.0025(6) 0.0060(6) 0.0018(6)
C24 0.0210(8) 0.0180(9) 0.0140(8) -0.0005(6) 0.0053(6) 0.0013(6)

loop_
_atom_type_symbol
_atom_type_description
_atom_type_scat_dispersion_real
_atom_type_scat_dispersion_imag
_atom_type_scat_source
C C 0.0033 0.0016 'International Tables Vol C Tables 4.2.6.8 and 6.1.1.4'
H H 0.0000 0.0000 'International Tables Vol C Tables 4.2.6.8 and 6.1.1.4'
N N 0.0061 0.0033 'International Tables Vol C Tables 4.2.6.8 and 6.1.1.4'
O O 0.0106 0.0060 'International Tables Vol C Tables 4.2.6.8 and 6.1.1.4'

loop_
_geom_angle_atom_site_label_1
_geom_angle_atom_site_label_2
_geom_angle_atom_site_label_3
_geom_angle
C1 N1 C2 117.40(13)
C12 N2 C11 121.59(12)
C12 N2 H4 119.2
C11 N2 H4 119.2
N1 C1 C24 124.47(15)
N1 C1 H1 117.8
C24 C1 H1 117.8
N1 C2 C3 118.30(13)
N1 C2 C22 122.21(13)
C3 C2 C22 119.48(14)
C4 C3 C2 120.59(13)
C4 C3 H3 119.7
C2 C3 H3 119.7
C3 C4 C5 121.20(14)
C3 C4 H22 119.4
C5 C4 H22 119.4
C11 C5 C4 119.11(14)
C11 C5 C6 121.89(13)
C4 C5 C6 118.89(13)
C17 C6 C7 112.48(12)
C17 C6 C5 110.62(12)
C7 C6 C5 109.30(12)
C17 C6 H5 108.1
C7 C6 H5 108.1
C5 C6 H5 108.1
C8 C7 C19 118.54(14)
C8 C7 C6 120.35(13)
C19 C7 C6 121.05(14)
C9 C8 C7 120.96(16)
C9 C8 H9 119.5
C7 C8 H9 119.5
C10 C9 C8 119.96(16)
C10 C9 H8 120.0
C8 C9 H8 120.0
C9 C10 C18 119.80(16)
C9 C10 H2 120.1
C18 C10 H2 120.1
C5 C11 N2 120.08(14)
C5 C11 C22 121.30(13)
N2 C11 C22 118.62(13)
N2 C12 C17 121.61(13)
N2 C12 C13 114.76(13)
C17 C12 C13 123.61(14)
C12 C13 C14 113.59(12)
C12 C13 H18 108.8
C14 C13 H18 108.8
C12 C13 H19 108.8
C14 C13 H19 108.8
H18 C13 H19 107.7
C15 C14 C21 109.69(12)
C15 C14 C20 110.35(13)
C21 C14 C20 109.76(12)
C15 C14 C13 107.03(12)
C21 C14 C13 111.67(13)
C20 C14 C13 108.30(12)
C16 C15 C14 114.35(13)
C16 C15 H10 108.7
C14 C15 H10 108.7
C16 C15 H11 108.7
C14 C15 H11 108.7
H10 C15 H11 107.6
O1 C16 C17 122.54(13)
O1 C16 C15 118.82(14)
C17 C16 C15 118.59(13)
C12 C17 C16 119.15(13)
C12 C17 C6 121.91(14)
C16 C17 C6 118.93(12)
C19 C18 C10 120.04(16)
C19 C18 H6 120.0
C10 C18 H6 120.0
C18 C19 C7 120.71(15)
C18 C19 H7 119.6
C7 C19 H7 119.6
C14 C20 H12 109.5
C14 C20 H14 109.5
H12 C20 H14 109.5
C14 C20 H13 109.5
H12 C20 H13 109.5
H14 C20 H13 109.5
C14 C21 H15 109.5
C14 C21 H16 109.5
H15 C21 H16 109.5
C14 C21 H17 109.5
H15 C21 H17 109.5
H16 C21 H17 109.5
C23 C22 C2 117.47(14)
C23 C22 C11 124.35(13)
C2 C22 C11 118.18(13)
C24 C23 C22 119.55(14)
C24 C23 H21 120.2
C22 C23 H21 120.2
C23 C24 C1 118.81(14)
C23 C24 H20 120.6
C1 C24 H20 120.6

loop_
_geom_bond_atom_site_label_1
_geom_bond_atom_site_label_2
_geom_bond_distance
O1 C16 1.2408(17)
N1 C1 1.316(2)
N1 C2 1.3745(19)
N2 C12 1.3601(19)
N2 C11 1.4065(19)
N2 H4 0.8800
C1 C24 1.409(2)
C1 H1 0.9500
C2 C3 1.410(2)
C2 C22 1.424(2)
C3 C4 1.364(2)
C3 H3 0.9500
C4 C5 1.420(2)
C4 H22 0.9500
C5 C11 1.371(2)
C5 C6 1.529(2)
C6 C17 1.5162(19)
C6 C7 1.526(2)
C6 H5 1.0000
C7 C8 1.391(2)
C7 C19 1.395(2)
C8 C9 1.389(2)
C8 H9 0.9500
C9 C10 1.384(3)
C9 H8 0.9500
C10 C18 1.390(2)
C10 H2 0.9500
C11 C22 1.431(2)
C12 C17 1.368(2)
C12 C13 1.4994(19)
C13 C14 1.533(2)
C13 H18 0.9900
C13 H19 0.9900
C14 C15 1.527(2)
C14 C21 1.527(2)
C14 C20 1.531(2)
C15 C16 1.516(2)
C15 H10 0.9900
C15 H11 0.9900
C16 C17 1.440(2)
C18 C19 1.388(2)
C18 H6 0.9500
C19 H7 0.9500
C20 H12 0.9800
C20 H14 0.9800
C20 H13 0.9800
C21 H15 0.9800
C21 H16 0.9800
C21 H17 0.9800
C22 C23 1.417(2)
C23 C24 1.362(2)
C23 H21 0.9500
C24 H20 0.9500
